data_8107270
loop_
_publ_author_name
'Tang, Zhiwei'
'Wu, Dewu'
'Wen, Decai'

_publ_section_title
;
 Crystal structure of (bis(1,10-phenanthroline-\k 2
 N,N&#x2032;))-(3,5-dinitrosalicylato-\k 2 O,O&#x2032;)nickel(II),
 C31H18N6NiO7
;
_journal_issue 6
_journal_name_full 'Zeitschrift f\"ur Kristallographie - New Crystal Structures'
_journal_page_first 981
_journal_page_last 983
_journal_paper_doi 10.1515/ncrs-2022-0332
_journal_volume 237
_journal_year 2022
_chemical_formula_moiety 'C31 H18 N6 Ni O7'
_chemical_formula_sum 'C31 H18 N6 Ni O7'
_chemical_formula_weight 645.22
_space_group_crystal_system monoclinic
_space_group_IT_number 14
_space_group_name_Hall '-P 2ybc'
_space_group_name_H-M_alt 'P 1 21/c 1'
_atom_sites_solution_hydrogens geom
_atom_sites_solution_primary dual
_cell_angle_alpha 90
_cell_angle_beta 90.53(3)
_cell_angle_gamma 90
_cell_formula_units_Z 4
_cell_length_a 7.6619(15)
_cell_length_b 18.470(4)
_cell_length_c 19.113(4)
_cell_measurement_reflns_used 6117
_cell_measurement_temperature 293(2)
_cell_measurement_theta_max 27.48
_cell_measurement_theta_min 3.06
_cell_volume 2704.7(10)
_computing_molecular_graphics 'Olex2 (Dolomanov et al., 2009)'
_computing_publication_material 'Olex2 (Dolomanov et al., 2009)'
_computing_structure_refinement 'ShelXL (Sheldrick, 2015)'
_computing_structure_solution 'ShelXT (Sheldrick, 2015)'
_diffrn_ambient_temperature 293(2)
_diffrn_measured_fraction_theta_full 0.992
_diffrn_measured_fraction_theta_max 0.989
_diffrn_measurement_device_type 'Rigaku R-AXIS RAPID IP'
_diffrn_measurement_method '\w scans'
_diffrn_radiation_monochromator graphite
_diffrn_radiation_type MoK\a
_diffrn_radiation_wavelength 0.71073
_diffrn_reflns_av_R_equivalents 0.0678
_diffrn_reflns_av_unetI/netI 0.0635
_diffrn_reflns_Laue_measured_fraction_full 0.992
_diffrn_reflns_Laue_measured_fraction_max 0.989
_diffrn_reflns_limit_h_max 9
_diffrn_reflns_limit_h_min -9
_diffrn_reflns_limit_k_max 23
_diffrn_reflns_limit_k_min -23
_diffrn_reflns_limit_l_max 24
_diffrn_reflns_limit_l_min -24
_diffrn_reflns_number 23970
_diffrn_reflns_point_group_measured_fraction_full 0.992
_diffrn_reflns_point_group_measured_fraction_max 0.989
_diffrn_reflns_theta_full 25.242
_diffrn_reflns_theta_max 27.480
_diffrn_reflns_theta_min 3.061
_exptl_absorpt_coefficient_mu 0.781
_exptl_absorpt_correction_T_max 0.823
_exptl_absorpt_correction_T_min 0.797
_exptl_absorpt_correction_type none
_exptl_crystal_colour 'clear light green'
_exptl_crystal_colour_lustre clear
_exptl_crystal_colour_modifier light
_exptl_crystal_colour_primary green
_exptl_crystal_density_diffrn 1.585
_exptl_crystal_density_method 'not measured'
_exptl_crystal_description block
_exptl_crystal_F_000 1320
_exptl_crystal_size_max 0.29
_exptl_crystal_size_mid 0.26
_exptl_crystal_size_min 0.25
_refine_diff_density_max 0.385
_refine_diff_density_min -0.634
_refine_diff_density_rms 0.073
_refine_ls_extinction_coef .
_refine_ls_extinction_method none
_refine_ls_goodness_of_fit_ref 1.064
_refine_ls_hydrogen_treatment constr
_refine_ls_matrix_type full
_refine_ls_number_parameters 406
_refine_ls_number_reflns 6113
_refine_ls_number_restraints 0
_refine_ls_restrained_S_all 1.064
_refine_ls_R_factor_all 0.1042
_refine_ls_R_factor_gt 0.0608
_refine_ls_shift/su_max 0.000
_refine_ls_shift/su_mean 0.000
_refine_ls_structure_factor_coef Fsqd
_refine_ls_weighting_details
;
 w=1/[\s^2^(Fo^2^)+(0.0705P)^2^+1.6114P]
 where P=(Fo^2^+2Fc^2^)/3
;
_refine_ls_weighting_scheme calc
_refine_ls_wR_factor_gt 0.1440
_refine_ls_wR_factor_ref 0.1656
_reflns_Friedel_coverage 0.000
_reflns_Friedel_fraction_full .
_reflns_Friedel_fraction_max .
_reflns_number_gt 3799
_reflns_number_total 6113
_reflns_threshold_expression 'I > 2\s(I)'
_cod_data_source_file suppl_j_ncrs-2022-0332_suppl.cif
_cod_data_source_block d
_cod_original_cell_volume 2704.6(9)
_cod_database_code 8107270
_shelx_space_group_comment
;
The symmetry employed for this shelxl refinement is uniquely defined
by the following loop, which should always be used as a source of
symmetry information in preference to the above space-group names.
They are only intended as comments.
;
_olex2_refinement_description
;
1. Fixed Uiso
 At 1.2 times of:
  All C(H) groups
2.a Aromatic/amide H refined with riding coordinates:
 C5(H5), C7(H7), C8(H8), C9(H9), C10(H10), C12(H12), C13(H13), C15(H15),
 C16(H16), C17(H17), C20(H20), C21(H21), C22(H22), C24(H24), C25(H25), C27(H27),
  C28(H28), C29(H29)
;

loop_
_space_group_symop_operation_xyz
'x, y, z'
'-x, y+1/2, -z+1/2'
'-x, -y, -z'
'x, -y-1/2, z-1/2'

loop_
_atom_site_label
_atom_site_type_symbol
_atom_site_fract_x
_atom_site_fract_y
_atom_site_fract_z
_atom_site_U_iso_or_equiv
_atom_site_adp_type
_atom_site_occupancy
_atom_site_site_symmetry_order
_atom_site_calc_flag
_atom_site_refinement_flags_posn
_atom_site_refinement_flags_adp
_atom_site_refinement_flags_occupancy
_atom_site_disorder_assembly
_atom_site_disorder_group
Ni1 Ni 0.35079(6) 0.31838(3) 0.61711(2) 0.04189(17) Uani 1 1 d . . . . .
O1 O 0.2001(3) 0.40312(15) 0.63745(13) 0.0488(6) Uani 1 1 d . . . . .
O2 O 0.0553(4) 0.48007(18) 0.70211(16) 0.0732(9) Uani 1 1 d . . . . .
O3 O 0.4681(3) 0.32986(15) 0.71195(14) 0.0500(7) Uani 1 1 d . . . . .
O4 O 0.7456(5) 0.3292(3) 0.8049(2) 0.1003(14) Uani 1 1 d . . . . .
O5 O 0.6540(5) 0.2695(3) 0.8922(2) 0.1174(17) Uani 1 1 d . . . . .
O6 O 0.1596(5) 0.3831(2) 1.00660(17) 0.0943(13) Uani 1 1 d . . . . .
O7 O -0.0331(5) 0.4350(2) 0.94308(19) 0.0929(12) Uani 1 1 d . . . . .
N1 N 0.6293(5) 0.3103(3) 0.8437(2) 0.0733(12) Uani 1 1 d . . . . .
N2 N 0.1057(5) 0.4040(2) 0.9497(2) 0.0661(10) Uani 1 1 d . . . . .
N3 N 0.5393(4) 0.38084(19) 0.56876(17) 0.0503(8) Uani 1 1 d . . . . .
N4 N 0.2553(4) 0.31852(18) 0.51439(17) 0.0473(8) Uani 1 1 d . . . . .
N5 N 0.4861(4) 0.2219(2) 0.59916(17) 0.0514(8) Uani 1 1 d . . . . .
N6 N 0.1742(4) 0.24259(18) 0.65661(17) 0.0492(8) Uani 1 1 d . . . . .
C1 C 0.1569(5) 0.4286(2) 0.6959(2) 0.0453(9) Uani 1 1 d . . . . .
C2 C 0.2329(4) 0.3972(2) 0.76307(19) 0.0411(8) Uani 1 1 d . . . . .
C3 C 0.3905(5) 0.3546(2) 0.7649(2) 0.0440(8) Uani 1 1 d . . . . .
C4 C 0.4557(5) 0.3419(2) 0.8344(2) 0.0524(10) Uani 1 1 d . . . . .
C5 C 0.3656(5) 0.3553(3) 0.8948(2) 0.0566(11) Uani 1 1 d . . . . .
H5 H 0.4095 0.3415 0.9383 0.068 Uiso 1 1 calc R . . . .
C6 C 0.2076(5) 0.3901(2) 0.8883(2) 0.0507(10) Uani 1 1 d . . . . .
C7 C 0.1450(5) 0.4120(2) 0.8234(2) 0.0471(9) Uani 1 1 d . . . . .
H7 H 0.0403 0.4374 0.8208 0.057 Uiso 1 1 calc R . . . .
C8 C 0.6768(5) 0.4126(3) 0.5982(3) 0.0628(12) Uani 1 1 d . . . . .
H8 H 0.6939 0.4078 0.6462 0.075 Uiso 1 1 calc R . . . .
C9 C 0.7954(6) 0.4524(3) 0.5603(3) 0.0834(17) Uani 1 1 d . . . . .
H9 H 0.8897 0.4745 0.5825 0.100 Uiso 1 1 calc R . . . .
C10 C 0.7726(7) 0.4587(3) 0.4902(3) 0.0909(18) Uani 1 1 d . . . . .
H10 H 0.8512 0.4856 0.4640 0.109 Uiso 1 1 calc R . . . .
C11 C 0.6305(6) 0.4249(3) 0.4574(3) 0.0711(14) Uani 1 1 d . . . . .
C12 C 0.6000(9) 0.4247(4) 0.3839(3) 0.105(2) Uani 1 1 d . . . . .
H12 H 0.6795 0.4474 0.3547 0.126 Uiso 1 1 calc R . . . .
C13 C 0.4568(10) 0.3917(4) 0.3552(3) 0.116(3) Uani 1 1 d . . . . .
H13 H 0.4406 0.3917 0.3069 0.140 Uiso 1 1 calc R . . . .
C14 C 0.3316(7) 0.3573(3) 0.3991(3) 0.0819(16) Uani 1 1 d . . . . .
C15 C 0.1778(8) 0.3238(4) 0.3737(3) 0.103(2) Uani 1 1 d . . . . .
H15 H 0.1519 0.3246 0.3261 0.124 Uiso 1 1 calc R . . . .
C16 C 0.0687(7) 0.2905(3) 0.4183(3) 0.0892(18) Uani 1 1 d . . . . .
H16 H -0.0340 0.2692 0.4022 0.107 Uiso 1 1 calc R . . . .
C17 C 0.1126(5) 0.2888(3) 0.4882(2) 0.0607(11) Uani 1 1 d . . . . .
H17 H 0.0374 0.2654 0.5187 0.073 Uiso 1 1 calc R . . . .
C18 C 0.3631(5) 0.3531(3) 0.4696(2) 0.0549(10) Uani 1 1 d . . . . .
C19 C 0.5150(5) 0.3878(2) 0.4994(2) 0.0516(10) Uani 1 1 d . . . . .
C20 C 0.6363(6) 0.2122(3) 0.5653(2) 0.0663(13) Uani 1 1 d . . . . .
H20 H 0.6913 0.2523 0.5460 0.080 Uiso 1 1 calc R . . . .
C21 C 0.7126(7) 0.1456(4) 0.5580(3) 0.0860(17) Uani 1 1 d . . . . .
H21 H 0.8156 0.1407 0.5330 0.103 Uiso 1 1 calc R . . . .
C22 C 0.6380(8) 0.0879(4) 0.5868(4) 0.0951(19) Uani 1 1 d . . . . .
H22 H 0.6902 0.0427 0.5825 0.114 Uiso 1 1 calc R . . . .
C23 C 0.4827(7) 0.0947(3) 0.6232(3) 0.0743(14) Uani 1 1 d . . . . .
C24 C 0.4030(10) 0.0387(4) 0.6547(4) 0.106(2) Uani 1 1 d . . . . .
H24 H 0.4562 -0.0066 0.6548 0.127 Uiso 1 1 calc R . . . .
C25 C 0.2434(10) 0.0473(3) 0.6869(4) 0.102(2) Uani 1 1 d . . . . .
H25 H 0.1932 0.0081 0.7096 0.122 Uiso 1 1 calc R . . . .
C26 C 0.1523(7) 0.1164(3) 0.6860(2) 0.0698(13) Uani 1 1 d . . . . .
C27 C -0.0134(7) 0.1288(3) 0.7127(3) 0.0789(15) Uani 1 1 d . . . . .
H27 H -0.0767 0.0910 0.7321 0.095 Uiso 1 1 calc R . . . .
C28 C -0.0825(6) 0.1972(3) 0.7103(3) 0.0719(14) Uani 1 1 d . . . . .
H28 H -0.1942 0.2061 0.7269 0.086 Uiso 1 1 calc R . . . .
C29 C 0.0164(5) 0.2531(3) 0.6826(2) 0.0573(11) Uani 1 1 d . . . . .
H29 H -0.0298 0.2996 0.6824 0.069 Uiso 1 1 calc R . . . .
C30 C 0.2406(6) 0.1744(2) 0.6575(2) 0.0547(10) Uani 1 1 d . . . . .
C31 C 0.4094(6) 0.1638(2) 0.6260(2) 0.0538(10) Uani 1 1 d . . . . .

loop_
_atom_site_aniso_label
_atom_site_aniso_U_11
_atom_site_aniso_U_22
_atom_site_aniso_U_33
_atom_site_aniso_U_23
_atom_site_aniso_U_13
_atom_site_aniso_U_12
Ni1 0.0389(3) 0.0487(3) 0.0381(3) -0.0013(2) 0.00228(17) 0.0000(2)
O1 0.0608(16) 0.0524(17) 0.0331(14) 0.0008(12) 0.0006(11) 0.0088(12)
O2 0.095(2) 0.072(2) 0.0529(19) 0.0008(16) -0.0012(16) 0.0396(18)
O3 0.0456(14) 0.0637(19) 0.0408(15) -0.0036(13) 0.0030(11) 0.0069(12)
O4 0.053(2) 0.158(4) 0.090(3) 0.000(3) 0.0008(19) 0.015(2)
O5 0.096(3) 0.150(4) 0.106(4) 0.047(3) -0.005(2) 0.051(3)
O6 0.108(3) 0.134(4) 0.042(2) 0.018(2) 0.0114(18) 0.026(2)
O7 0.083(2) 0.131(4) 0.065(2) 0.012(2) 0.0293(19) 0.031(2)
N1 0.060(2) 0.101(3) 0.059(3) 0.001(2) -0.0069(19) 0.021(2)
N2 0.074(3) 0.077(3) 0.047(2) 0.003(2) 0.0169(18) 0.006(2)
N3 0.0423(17) 0.060(2) 0.048(2) 0.0032(16) -0.0008(13) -0.0078(14)
N4 0.0390(16) 0.057(2) 0.0463(19) -0.0040(16) -0.0050(13) -0.0021(14)
N5 0.0578(19) 0.058(2) 0.0380(18) -0.0065(16) -0.0016(14) 0.0097(16)
N6 0.0517(18) 0.051(2) 0.0452(19) 0.0022(15) 0.0057(14) -0.0029(15)
C1 0.051(2) 0.042(2) 0.042(2) -0.0005(17) -0.0006(16) 0.0059(17)
C2 0.0447(19) 0.040(2) 0.039(2) 0.0009(16) 0.0008(14) -0.0015(15)
C3 0.0426(19) 0.046(2) 0.044(2) 0.0013(17) 0.0005(15) -0.0032(16)
C4 0.049(2) 0.060(3) 0.048(2) 0.006(2) -0.0030(17) 0.0102(18)
C5 0.062(3) 0.069(3) 0.038(2) 0.011(2) 0.0016(18) 0.008(2)
C6 0.056(2) 0.057(3) 0.039(2) 0.0038(18) 0.0096(17) -0.0019(18)
C7 0.049(2) 0.045(2) 0.048(2) 0.0009(18) 0.0042(16) 0.0029(16)
C8 0.048(2) 0.077(3) 0.063(3) 0.003(2) -0.0083(19) -0.015(2)
C9 0.050(3) 0.111(5) 0.089(4) 0.018(3) -0.006(2) -0.025(3)
C10 0.064(3) 0.113(5) 0.096(5) 0.027(4) 0.008(3) -0.034(3)
C11 0.060(3) 0.093(4) 0.060(3) 0.024(3) -0.001(2) -0.015(2)
C12 0.106(5) 0.127(6) 0.082(4) 0.030(4) 0.003(4) -0.036(4)
C13 0.136(6) 0.155(7) 0.058(4) 0.030(4) -0.008(3) -0.040(5)
C14 0.090(4) 0.110(5) 0.046(3) 0.015(3) -0.011(2) -0.028(3)
C15 0.110(5) 0.148(6) 0.051(3) 0.017(3) -0.032(3) -0.045(4)
C16 0.078(4) 0.112(5) 0.077(4) 0.008(3) -0.029(3) -0.032(3)
C17 0.051(2) 0.073(3) 0.058(3) -0.001(2) -0.0064(19) -0.011(2)
C18 0.051(2) 0.066(3) 0.048(2) 0.007(2) -0.0011(17) -0.004(2)
C19 0.043(2) 0.064(3) 0.048(2) 0.007(2) 0.0027(16) -0.0071(18)
C20 0.059(3) 0.083(3) 0.057(3) -0.014(2) 0.010(2) 0.015(2)
C21 0.078(3) 0.098(5) 0.082(4) -0.021(4) 0.010(3) 0.030(3)
C22 0.102(4) 0.076(4) 0.107(5) -0.030(4) -0.007(4) 0.039(4)
C23 0.092(4) 0.050(3) 0.080(4) -0.003(3) -0.010(3) 0.007(3)
C24 0.112(5) 0.071(4) 0.134(6) -0.013(4) -0.027(5) 0.004(4)
C25 0.131(6) 0.068(4) 0.105(5) 0.012(3) -0.033(4) -0.031(4)
C26 0.102(4) 0.058(3) 0.049(3) 0.001(2) -0.007(2) -0.021(3)
C27 0.093(4) 0.076(4) 0.068(3) 0.012(3) -0.005(3) -0.040(3)
C28 0.067(3) 0.093(4) 0.057(3) 0.000(3) 0.009(2) -0.029(3)
C29 0.054(2) 0.067(3) 0.052(3) -0.002(2) 0.0071(18) -0.013(2)
C30 0.077(3) 0.045(3) 0.043(2) 0.0015(18) -0.0065(19) -0.010(2)
C31 0.063(2) 0.055(3) 0.044(2) -0.0119(19) -0.0063(18) 0.010(2)

loop_
_atom_type_symbol
_atom_type_description
_atom_type_scat_dispersion_real
_atom_type_scat_dispersion_imag
_atom_type_scat_source
C C 0.0033 0.0016 'International Tables Vol C Tables 4.2.6.8 and 6.1.1.4'
H H 0.0000 0.0000 'International Tables Vol C Tables 4.2.6.8 and 6.1.1.4'
N N 0.0061 0.0033 'International Tables Vol C Tables 4.2.6.8 and 6.1.1.4'
Ni Ni 0.3393 1.1124 'International Tables Vol C Tables 4.2.6.8 and 6.1.1.4'
O O 0.0106 0.0060 'International Tables Vol C Tables 4.2.6.8 and 6.1.1.4'

loop_
_geom_angle_atom_site_label_1
_geom_angle_atom_site_label_2
_geom_angle_atom_site_label_3
_geom_angle
_geom_angle_site_symmetry_1
_geom_angle_site_symmetry_3
O1 Ni1 O3 89.79(11) . .
O1 Ni1 N3 93.30(12) . .
O1 Ni1 N4 89.07(12) . .
O1 Ni1 N5 173.58(13) . .
O1 Ni1 N6 94.44(12) . .
O3 Ni1 N3 92.03(12) . .
O3 Ni1 N4 171.49(12) . .
O3 Ni1 N5 91.12(12) . .
O3 Ni1 N6 91.73(12) . .
N3 Ni1 N4 79.62(13) . .
N3 Ni1 N5 93.02(14) . .
N3 Ni1 N6 171.41(13) . .
N4 Ni1 N5 90.95(13) . .
N4 Ni1 N6 96.77(13) . .
N5 Ni1 N6 79.18(14) . .
C1 O1 Ni1 128.8(2) . .
C3 O3 Ni1 123.1(2) . .
O4 N1 C4 118.9(4) . .
O5 N1 O4 122.4(4) . .
O5 N1 C4 118.6(4) . .
O6 N2 C6 119.3(4) . .
O7 N2 O6 122.0(4) . .
O7 N2 C6 118.7(4) . .
C8 N3 Ni1 127.6(3) . .
C8 N3 C19 118.6(4) . .
C19 N3 Ni1 113.8(2) . .
C17 N4 Ni1 129.7(3) . .
C17 N4 C18 117.7(4) . .
C18 N4 Ni1 112.6(3) . .
C20 N5 Ni1 128.6(3) . .
C31 N5 Ni1 113.8(3) . .
C31 N5 C20 117.7(4) . .
C29 N6 Ni1 129.3(3) . .
C29 N6 C30 118.3(4) . .
C30 N6 Ni1 112.4(3) . .
O1 C1 C2 120.3(3) . .
O2 C1 O1 123.0(4) . .
O2 C1 C2 116.7(3) . .
C3 C2 C1 122.9(3) . .
C7 C2 C1 116.6(3) . .
C7 C2 C3 120.5(3) . .
O3 C3 C2 125.3(3) . .
O3 C3 C4 121.3(3) . .
C4 C3 C2 113.4(3) . .
C3 C4 N1 119.2(4) . .
C5 C4 N1 115.7(4) . .
C5 C4 C3 125.1(4) . .
C4 C5 H5 121.4 . .
C4 C5 C6 117.1(4) . .
C6 C5 H5 121.4 . .
C5 C6 N2 119.5(4) . .
C5 C6 C7 121.0(4) . .
C7 C6 N2 119.5(4) . .
C2 C7 C6 121.8(4) . .
C2 C7 H7 119.1 . .
C6 C7 H7 119.1 . .
N3 C8 H8 118.8 . .
N3 C8 C9 122.5(4) . .
C9 C8 H8 118.8 . .
C8 C9 H9 120.4 . .
C10 C9 C8 119.1(5) . .
C10 C9 H9 120.4 . .
C9 C10 H10 120.1 . .
C9 C10 C11 119.8(5) . .
C11 C10 H10 120.1 . .
C10 C11 C12 124.4(5) . .
C19 C11 C10 117.5(5) . .
C19 C11 C12 118.2(5) . .
C11 C12 H12 119.3 . .
C13 C12 C11 121.5(5) . .
C13 C12 H12 119.3 . .
C12 C13 H13 119.9 . .
C12 C13 C14 120.2(6) . .
C14 C13 H13 119.9 . .
C15 C14 C13 123.7(5) . .
C18 C14 C13 119.4(5) . .
C18 C14 C15 116.9(5) . .
C14 C15 H15 119.9 . .
C16 C15 C14 120.2(5) . .
C16 C15 H15 119.9 . .
C15 C16 H16 120.7 . .
C15 C16 C17 118.5(5) . .
C17 C16 H16 120.7 . .
N4 C17 C16 123.6(4) . .
N4 C17 H17 118.2 . .
C16 C17 H17 118.2 . .
N4 C18 C14 123.1(4) . .
N4 C18 C19 117.1(4) . .
C14 C18 C19 119.8(4) . .
N3 C19 C11 122.5(4) . .
N3 C19 C18 116.8(3) . .
C11 C19 C18 120.7(4) . .
N5 C20 H20 118.7 . .
N5 C20 C21 122.7(5) . .
C21 C20 H20 118.7 . .
C20 C21 H21 120.3 . .
C22 C21 C20 119.4(5) . .
C22 C21 H21 120.3 . .
C21 C22 H22 119.7 . .
C21 C22 C23 120.5(5) . .
C23 C22 H22 119.7 . .
C22 C23 C31 116.7(5) . .
C24 C23 C22 123.2(6) . .
C24 C23 C31 120.1(6) . .
C23 C24 H24 119.5 . .
C23 C24 C25 121.1(6) . .
C25 C24 H24 119.5 . .
C24 C25 H25 119.3 . .
C24 C25 C26 121.5(6) . .
C26 C25 H25 119.3 . .
C27 C26 C25 125.4(5) . .
C30 C26 C25 116.6(5) . .
C30 C26 C27 118.0(5) . .
C26 C27 H27 120.2 . .
C28 C27 C26 119.5(5) . .
C28 C27 H27 120.2 . .
C27 C28 H28 120.4 . .
C27 C28 C29 119.1(5) . .
C29 C28 H28 120.4 . .
N6 C29 C28 122.5(5) . .
N6 C29 H29 118.7 . .
C28 C29 H29 118.7 . .
N6 C30 C26 122.6(4) . .
N6 C30 C31 117.2(4) . .
C26 C30 C31 120.3(4) . .
N5 C31 C23 122.9(4) . .
N5 C31 C30 116.9(4) . .
C23 C31 C30 120.1(5) . .

loop_
_geom_bond_atom_site_label_1
_geom_bond_atom_site_label_2
_geom_bond_distance
_geom_bond_site_symmetry_2
Ni1 O1 1.986(3) .
Ni1 O3 2.027(3) .
Ni1 N3 2.072(3) .
Ni1 N4 2.089(3) .
Ni1 N5 2.092(3) .
Ni1 N6 2.093(3) .
O1 C1 1.260(4) .
O2 C1 1.235(5) .
O3 C3 1.264(4) .
O4 N1 1.216(5) .
O5 N1 1.208(5) .
O6 N2 1.222(5) .
O7 N2 1.214(5) .
N1 C4 1.461(5) .
N2 C6 1.439(5) .
N3 C8 1.327(5) .
N3 C19 1.344(5) .
N4 C17 1.317(5) .
N4 C18 1.355(5) .
N5 C20 1.338(5) .
N5 C31 1.328(6) .
N6 C29 1.326(5) .
N6 C30 1.359(5) .
C1 C2 1.520(5) .
C2 C3 1.441(5) .
C2 C7 1.368(5) .
C3 C4 1.434(5) .
C4 C5 1.374(6) .
C5 H5 0.9300 .
C5 C6 1.376(6) .
C6 C7 1.385(5) .
C7 H7 0.9300 .
C8 H8 0.9300 .
C8 C9 1.379(6) .
C9 H9 0.9300 .
C9 C10 1.354(8) .
C10 H10 0.9300 .
C10 C11 1.399(7) .
C11 C12 1.422(8) .
C11 C19 1.381(6) .
C12 H12 0.9300 .
C12 C13 1.366(8) .
C13 H13 0.9300 .
C13 C14 1.429(8) .
C14 C15 1.413(7) .
C14 C18 1.369(6) .
C15 H15 0.9300 .
C15 C16 1.347(8) .
C16 H16 0.9300 .
C16 C17 1.375(7) .
C17 H17 0.9300 .
C18 C19 1.441(6) .
C20 H20 0.9300 .
C20 C21 1.370(7) .
C21 H21 0.9300 .
C21 C22 1.330(8) .
C22 H22 0.9300 .
C22 C23 1.390(8) .
C23 C24 1.347(9) .
C23 C31 1.395(6) .
C24 H24 0.9300 .
C24 C25 1.384(9) .
C25 H25 0.9300 .
C25 C26 1.455(8) .
C26 C27 1.392(8) .
C26 C30 1.381(6) .
C27 H27 0.9300 .
C27 C28 1.370(8) .
C28 H28 0.9300 .
C28 C29 1.387(6) .
C29 H29 0.9300 .
C30 C31 1.444(6) .

loop_
_geom_torsion_atom_site_label_1
_geom_torsion_atom_site_label_2
_geom_torsion_atom_site_label_3
_geom_torsion_atom_site_label_4
_geom_torsion
_geom_torsion_site_symmetry_1
_geom_torsion_site_symmetry_2
_geom_torsion_site_symmetry_3
_geom_torsion_site_symmetry_4
Ni1 O1 C1 O2 -176.6(3) . . . .
Ni1 O1 C1 C2 4.6(5) . . . .
Ni1 O3 C3 C2 -19.5(5) . . . .
Ni1 O3 C3 C4 160.6(3) . . . .
Ni1 N3 C8 C9 179.2(4) . . . .
Ni1 N3 C19 C11 -177.2(4) . . . .
Ni1 N3 C19 C18 1.3(5) . . . .
Ni1 N4 C17 C16 -177.1(4) . . . .
Ni1 N4 C18 C14 177.1(4) . . . .
Ni1 N4 C18 C19 -4.4(5) . . . .
Ni1 N5 C20 C21 179.2(4) . . . .
Ni1 N5 C31 C23 -176.5(4) . . . .
Ni1 N5 C31 C30 5.2(5) . . . .
Ni1 N6 C29 C28 -176.6(3) . . . .
Ni1 N6 C30 C26 175.2(3) . . . .
Ni1 N6 C30 C31 -5.7(5) . . . .
O1 C1 C2 C3 19.4(6) . . . .
O1 C1 C2 C7 -161.4(4) . . . .
O2 C1 C2 C3 -159.5(4) . . . .
O2 C1 C2 C7 19.8(5) . . . .
O3 C3 C4 N1 10.3(6) . . . .
O3 C3 C4 C5 -168.0(4) . . . .
O4 N1 C4 C3 38.8(7) . . . .
O4 N1 C4 C5 -142.8(5) . . . .
O5 N1 C4 C3 -145.3(5) . . . .
O5 N1 C4 C5 33.1(7) . . . .
O6 N2 C6 C5 -1.6(7) . . . .
O6 N2 C6 C7 178.4(4) . . . .
O7 N2 C6 C5 179.7(5) . . . .
O7 N2 C6 C7 -0.4(7) . . . .
N1 C4 C5 C6 175.1(4) . . . .
N2 C6 C7 C2 -177.0(4) . . . .
N3 C8 C9 C10 -0.9(9) . . . .
N4 C18 C19 N3 2.2(6) . . . .
N4 C18 C19 C11 -179.3(4) . . . .
N5 C20 C21 C22 -1.7(8) . . . .
N6 C30 C31 N5 0.4(6) . . . .
N6 C30 C31 C23 -178.0(4) . . . .
C1 C2 C3 O3 -10.8(6) . . . .
C1 C2 C3 C4 169.1(3) . . . .
C1 C2 C7 C6 -175.9(4) . . . .
C2 C3 C4 N1 -169.6(4) . . . .
C2 C3 C4 C5 12.1(6) . . . .
C3 C2 C7 C6 3.3(6) . . . .
C3 C4 C5 C6 -6.6(7) . . . .
C4 C5 C6 N2 178.5(4) . . . .
C4 C5 C6 C7 -1.5(7) . . . .
C5 C6 C7 C2 3.0(7) . . . .
C7 C2 C3 O3 170.0(4) . . . .
C7 C2 C3 C4 -10.1(5) . . . .
C8 N3 C19 C11 2.1(7) . . . .
C8 N3 C19 C18 -179.4(4) . . . .
C8 C9 C10 C11 -0.3(9) . . . .
C9 C10 C11 C12 -176.3(6) . . . .
C9 C10 C11 C19 2.1(9) . . . .
C10 C11 C12 C13 -178.7(7) . . . .
C10 C11 C19 N3 -3.1(8) . . . .
C10 C11 C19 C18 178.5(5) . . . .
C11 C12 C13 C14 0.9(12) . . . .
C12 C11 C19 N3 175.4(5) . . . .
C12 C11 C19 C18 -3.0(8) . . . .
C12 C13 C14 C15 178.3(7) . . . .
C12 C13 C14 C18 -4.8(11) . . . .
C13 C14 C15 C16 178.0(7) . . . .
C13 C14 C18 N4 -176.9(6) . . . .
C13 C14 C18 C19 4.6(9) . . . .
C14 C15 C16 C17 -1.4(11) . . . .
C14 C18 C19 N3 -179.2(5) . . . .
C14 C18 C19 C11 -0.7(7) . . . .
C15 C14 C18 N4 0.3(9) . . . .
C15 C14 C18 C19 -178.3(5) . . . .
C15 C16 C17 N4 0.6(9) . . . .
C17 N4 C18 C14 -1.1(7) . . . .
C17 N4 C18 C19 177.5(4) . . . .
C18 N4 C17 C16 0.6(7) . . . .
C18 C14 C15 C16 1.0(10) . . . .
C19 N3 C8 C9 0.0(7) . . . .
C19 C11 C12 C13 2.9(10) . . . .
C20 N5 C31 C23 3.0(6) . . . .
C20 N5 C31 C30 -175.2(4) . . . .
C20 C21 C22 C23 1.0(9) . . . .
C21 C22 C23 C24 -178.6(6) . . . .
C21 C22 C23 C31 1.5(9) . . . .
C22 C23 C24 C25 -176.3(6) . . . .
C22 C23 C31 N5 -3.6(7) . . . .
C22 C23 C31 C30 174.6(5) . . . .
C23 C24 C25 C26 2.2(10) . . . .
C24 C23 C31 N5 176.4(5) . . . .
C24 C23 C31 C30 -5.3(7) . . . .
C24 C25 C26 C27 175.4(6) . . . .
C24 C25 C26 C30 -6.1(8) . . . .
C25 C26 C27 C28 178.2(5) . . . .
C25 C26 C30 N6 -176.6(4) . . . .
C25 C26 C30 C31 4.3(6) . . . .
C26 C27 C28 C29 -1.6(7) . . . .
C26 C30 C31 N5 179.5(4) . . . .
C26 C30 C31 C23 1.1(6) . . . .
C27 C26 C30 N6 2.0(7) . . . .
C27 C26 C30 C31 -177.0(4) . . . .
C27 C28 C29 N6 1.9(7) . . . .
C29 N6 C30 C26 -1.8(6) . . . .
C29 N6 C30 C31 177.3(4) . . . .
C30 N6 C29 C28 -0.2(6) . . . .
C30 C26 C27 C28 -0.3(7) . . . .
C31 N5 C20 C21 -0.3(7) . . . .
C31 C23 C24 C25 3.7(9) . . . .
